data_7059739
loop_
_publ_author_name
'Roger, Maxime'
'Amro, Kassem'
'Rault-Berthelot, Jo\"elle'
'Quiot, Mathias'
'Van der Lee, Arie'
'Poriel, Cyril'
'Richeter, S\'ebastien'
'Cl\'ement, S\'ebastien'
'Gerbier, Philippe'

_publ_section_title
;
 Synthesis, photophysical and electropolymerization properties of
 thiophene-substituted 2,3-diphenylbuta-1,3-dienes
;
_journal_issue 29
_journal_name_full 'New Journal of Chemistry'
_journal_page_first 12556
_journal_page_last 12567
_journal_paper_doi 10.1039/D0NJ02382E
_journal_volume 44
_journal_year 2020
_chemical_formula_moiety 'C32 H22 S4'
_chemical_formula_sum 'C32 H22 S4'
_chemical_formula_weight 534.74
_space_group_IT_number 14
_space_group_name_Hall '-P 2yn'
_space_group_name_H-M_alt 'P 1 21/n 1'
_symmetry_cell_setting monoclinic
_symmetry_space_group_name_Hall '-P 2yn'
_symmetry_space_group_name_H-M 'P 1 21/n 1'
_atom_sites_solution_hydrogens difmap
_atom_sites_solution_primary other
_audit_update_record
;
2020-04-28 deposited with the CCDC.	2020-06-30 downloaded from the CCDC.
;
_cell_angle_alpha 90
_cell_angle_beta 98.345(3)
_cell_angle_gamma 90
_cell_formula_units_Z 2
_cell_length_a 8.343981(17)
_cell_length_b 5.578950(13)
_cell_length_c 27.61589(3)
_cell_measurement_reflns_used 5239
_cell_measurement_temperature 173
_cell_measurement_theta_max 27.7220
_cell_measurement_theta_min 3.7190
_cell_volume 1271.927(11)
_computing_cell_refinement 'CrysAlisPro 1.171.39.46 (Rigaku OD, 2018)'
_computing_data_collection 'CrysAlisPro 1.171.39.46 (Rigaku OD, 2018)'
_computing_data_reduction 'CrysAlisPro 1.171.39.46 (Rigaku OD, 2018)'
_computing_molecular_graphics 'CAMERON (Watkin et al., 1996)'
_computing_publication_material 'CRYSTALS (Betteridge et al., 2003)'
_computing_structure_refinement 'CRYSTALS (Betteridge et al., 2003)'
_computing_structure_solution 'Superflip (Palatinus & Chapuis, 2007)'
_diffrn_ambient_temperature 173
_diffrn_detector 'CCD plate'
_diffrn_detector_area_resol_mean 8.4205
_diffrn_detector_type 'Sapphire2, large Be window'
_diffrn_measured_fraction_theta_full 0.976
_diffrn_measured_fraction_theta_max 0.863
_diffrn_measurement_details
;
List of Runs (angles in degrees, time in seconds):

  # Type    Start    End  Width  t~exp~   \w     \q     \k     \f   Frames
#--------------------------------------------------------------------------
  1  \w     -4.00  95.00   1.00  105.00    --   15.95  77.00 -90.00   99
  2  \w     -6.00  94.00   1.00  105.00    --   15.95  77.00 150.00  100
  3  \w     -4.00  96.00   1.00  105.00    --   15.95  77.00  30.00  100
  4  \w    -52.00  49.00   1.00  105.00    --  -19.15  77.00  30.00  101
  5  \w    -54.00  47.00   1.00  105.00    --  -19.15  77.00 -90.00  101
  6  \w    -53.00  48.00   1.00  105.00    --  -19.15  77.00 150.00  101
;
_diffrn_measurement_device Area
_diffrn_measurement_device_type 'Xcalibur, Sapphire2, large Be window'
_diffrn_measurement_method '\w scans'
_diffrn_orient_matrix_UB_11 0.0108640000
_diffrn_orient_matrix_UB_12 0.0552011000
_diffrn_orient_matrix_UB_13 0.0233812000
_diffrn_orient_matrix_UB_21 0.0850676000
_diffrn_orient_matrix_UB_22 -0.0141303000
_diffrn_orient_matrix_UB_23 0.0015209000
_diffrn_orient_matrix_UB_31 0.0053166000
_diffrn_orient_matrix_UB_32 0.1136697000
_diffrn_orient_matrix_UB_33 -0.0111680000
_diffrn_radiation_monochromator graphite
_diffrn_radiation_type 'Mo K\a'
_diffrn_radiation_wavelength 0.71073
_diffrn_reflns_av_R_equivalents 0.026
_diffrn_reflns_av_unetI/netI 0.033
_diffrn_reflns_limit_h_max 10
_diffrn_reflns_limit_h_min -10
_diffrn_reflns_limit_k_max 6
_diffrn_reflns_limit_k_min -6
_diffrn_reflns_limit_l_max 34
_diffrn_reflns_limit_l_min -34
_diffrn_reflns_number 12735
_diffrn_reflns_theta_full 26.042
_diffrn_reflns_theta_max 27.715
_diffrn_reflns_theta_min 2.982
_diffrn_source 'fine-focus sealed X-ray tube'
_exptl_absorpt_coefficient_mu 0.395
_exptl_absorpt_correction_T_max 1.00000
_exptl_absorpt_correction_T_min 0.94878
_exptl_absorpt_correction_type multi-scan
_exptl_absorpt_process_details
;
CrysAlisPro 1.171.39.46 (Rigaku Oxford Diffraction, 2018)
Empirical absorption correction using spherical harmonics,
 implemented in SCALE3 ABSPACK scaling algorithm.
;
_exptl_crystal_colour 'transparent orange'
_exptl_crystal_density_diffrn 1.396
_exptl_crystal_density_meas ?
_exptl_crystal_density_method 'not measured'
_exptl_crystal_description 'rectangular plate'
_exptl_crystal_F_000 556
_exptl_crystal_size_max 0.250
_exptl_crystal_size_mid 0.080
_exptl_crystal_size_min 0.030
_refine_diff_density_max 0.47
_refine_diff_density_min -0.48
_refine_ls_extinction_method None
_refine_ls_goodness_of_fit_ref 1.1203
_refine_ls_hydrogen_treatment constr
_refine_ls_matrix_type full
_refine_ls_number_parameters 163
_refine_ls_number_reflns 2568
_refine_ls_number_restraints 0
_refine_ls_R_factor_all 0.0510
_refine_ls_R_factor_gt 0.0378
_refine_ls_shift/su_max 0.0009899
_refine_ls_shift/su_mean 0.0000611
_refine_ls_structure_factor_coef Fsqd
_refine_ls_weighting_details
;
 Method= Modified Sheldrick 
 w=1/[\s^2^(F^2^) + ( 0.02P)^2^ + 4.31P] 
 ,where P=(max(Fo^2^,0) + 2Fc^2^)/3 
;
_refine_ls_weighting_scheme calc
_refine_ls_wR_factor_all 0.1269
_refine_ls_wR_factor_gt 0.0764
_refine_ls_wR_factor_ref 0.1269
_reflns_limit_h_max 10
_reflns_limit_h_min -10
_reflns_limit_k_max 6
_reflns_limit_k_min 0
_reflns_limit_l_max 34
_reflns_limit_l_min 0
_reflns_number_gt 2160
_reflns_number_total 2569
_reflns_threshold_expression I>2.0\s(I)
_oxford_diffrn_Wilson_B_factor 1.94
_oxford_diffrn_Wilson_scale 0.21
_oxford_refine_ls_r_factor_ref 0.0510
_oxford_refine_ls_scale 1.556(11)
_oxford_reflns_number_all 2568
_cod_data_source_file d0nj02382e2.cif
_cod_data_source_block I
_cod_depositor_comments
;
The following automatic conversions were performed:

data item '_exptl_crystal_density_meas' value 'not measured' was
changed to '?' -- the value is perceived as not measured.

Automatic conversion script
Id: cif_fix_values 7556 2019-12-06 15:28:31Z antanas 

 Adding full bibliography for 7059739--7059741.cif.

 Adding full bibliography for 7059739--7059741.cif.
;
_cod_original_cell_volume 1271.928(12)
_cod_original_sg_symbol_H-M 'P 21/n '
_cod_database_code 7059739
_cell_oxdiff_length_a 8.3435(3)
_cell_oxdiff_length_b 5.5784(2)
_cell_oxdiff_length_c 27.6208(11)
_cell_oxdiff_angle_alpha 89.994(3)
_cell_oxdiff_angle_beta 98.352(3)
_cell_oxdiff_angle_gamma 90.013(3)
_cell_oxdiff_volume 1271.93(9)
_oxdiff_exptl_absorpt_empirical_full_min 0.965
_oxdiff_exptl_absorpt_empirical_full_max 1.063
_oxdiff_exptl_absorpt_empirical_details
;
Empirical correction (ABSPACK) includes:
- Absorption correction using spherical harmonics
- Frame scaling
;
_montpellier_reflns_maxres 0.76
_montpellier_reflns_completeness_maxres 86.54
_montpellier_reflns_redundancy_maxres 4.80
_oxford_refine_reflns_threshold_expression_ref I>-3.0\s(I)

loop_
_symmetry_equiv_pos_as_xyz
x,y,z
-x,-y,-z
x+1/2,-y+1/2,z+1/2
-x+1/2,y+1/2,-z+1/2

loop_
_atom_site_label
_atom_site_type_symbol
_atom_site_fract_x
_atom_site_fract_y
_atom_site_fract_z
_atom_site_U_iso_or_equiv
_atom_site_occupancy
_atom_site_adp_type
_atom_site_refinement_flags_posn
_atom_site_refinement_flags_adp
_atom_site_refinement_flags_occupancy
_atom_site_disorder_assembly
_atom_site_disorder_group
_atom_site_attached_hydrogens
S1 S 0.98583(9) 0.70149(15) 0.63397(3) 0.0226 1.0000 Uani . . . . . .
C2 C 1.1066(3) 0.6447(6) 0.58880(11) 0.0198 1.0000 Uani . . . . . .
C3 C 1.2062(4) 0.4535(6) 0.60226(12) 0.0254 1.0000 Uani . . . . . .
C4 C 1.1862(4) 0.3509(6) 0.64759(12) 0.0268 1.0000 Uani . . . . . .
C5 C 1.0712(4) 0.4664(6) 0.66989(11) 0.0224 1.0000 Uani . . . . . .
C6 C 1.0203(4) 0.4245(6) 0.71751(11) 0.0257 1.0000 Uani . . . . . .
S7 S 1.09368(14) 0.1838(2) 0.75259(4) 0.0460 1.0000 Uani . . . . . .
C8 C 0.9954(5) 0.2733(9) 0.79987(14) 0.0449 1.0000 Uani . . . . . .
C9 C 0.9109(5) 0.4745(8) 0.78923(13) 0.0416 1.0000 Uani . . . . . .
C10 C 0.9235(4) 0.5643(7) 0.74219(12) 0.0317 1.0000 Uani . . . . . .
H101 H 0.8744 0.6989 0.7296 0.0406 1.0000 Uiso R . . . . .
H91 H 0.8481 0.5478 0.8103 0.0510 1.0000 Uiso R . . . . .
H81 H 1.0017 0.1865 0.8288 0.0559 1.0000 Uiso R . . . . .
H41 H 1.2447 0.2202 0.6616 0.0317 1.0000 Uiso R . . . . .
H31 H 1.2814 0.3944 0.5830 0.0301 1.0000 Uiso R . . . . .
C11 C 1.1041(3) 0.7840(6) 0.54453(11) 0.0194 1.0000 Uani . . . . . .
C12 C 0.9887(3) 0.9338(5) 0.52210(10) 0.0177 1.0000 Uani . . . . . .
C13 C 0.8304(3) 0.9578(6) 0.54080(10) 0.0174 1.0000 Uani . . . . . .
C14 C 0.7953(4) 1.1546(6) 0.56833(11) 0.0235 1.0000 Uani . . . . . .
C15 C 0.6480(4) 1.1675(6) 0.58683(12) 0.0283 1.0000 Uani . . . . . .
C16 C 0.5353(4) 0.9856(7) 0.57761(12) 0.0281 1.0000 Uani . . . . . .
C17 C 0.5686(4) 0.7909(7) 0.54994(12) 0.0266 1.0000 Uani . . . . . .
C18 C 0.7157(4) 0.7764(6) 0.53133(11) 0.0212 1.0000 Uani . . . . . .
H181 H 0.7397 0.6435 0.5131 0.0269 1.0000 Uiso R . . . . .
H171 H 0.4926 0.6665 0.5433 0.0334 1.0000 Uiso R . . . . .
H161 H 0.4362 0.9946 0.5899 0.0335 1.0000 Uiso R . . . . .
H151 H 0.6268 1.2984 0.6057 0.0349 1.0000 Uiso R . . . . .
H141 H 0.8707 1.2782 0.5744 0.0277 1.0000 Uiso R . . . . .
H111 H 1.1979 0.7650 0.5296 0.0234 1.0000 Uiso R . . . . .

loop_
_atom_site_aniso_label
_atom_site_aniso_U_11
_atom_site_aniso_U_22
_atom_site_aniso_U_33
_atom_site_aniso_U_23
_atom_site_aniso_U_13
_atom_site_aniso_U_12
S1 0.0256(4) 0.0229(4) 0.0198(4) 0.0042(3) 0.0050(3) 0.0047(3)
C2 0.0174(14) 0.0217(16) 0.0205(14) 0.0014(12) 0.0039(11) -0.0009(12)
C3 0.0215(15) 0.0289(18) 0.0266(16) 0.0032(14) 0.0063(13) 0.0047(14)
C4 0.0252(16) 0.0248(18) 0.0296(17) 0.0077(14) 0.0013(13) 0.0053(14)
C5 0.0234(15) 0.0212(16) 0.0210(15) 0.0049(13) -0.0019(12) -0.0009(13)
C6 0.0253(16) 0.0288(18) 0.0216(16) 0.0067(14) -0.0019(13) -0.0028(14)
S7 0.0554(6) 0.0459(6) 0.0389(5) 0.0227(5) 0.0137(5) 0.0146(5)
C8 0.050(2) 0.060(3) 0.0259(18) 0.0161(19) 0.0087(16) -0.006(2)
C9 0.044(2) 0.053(3) 0.0294(19) 0.0006(18) 0.0119(17) -0.004(2)
C10 0.0381(19) 0.033(2) 0.0247(16) 0.0057(15) 0.0075(14) 0.0052(16)
C11 0.0170(14) 0.0217(15) 0.0203(14) 0.0011(12) 0.0053(11) -0.0008(13)
C12 0.0171(14) 0.0184(15) 0.0180(14) -0.0004(12) 0.0036(11) -0.0027(12)
C13 0.0156(13) 0.0204(15) 0.0160(14) 0.0055(12) 0.0021(11) 0.0023(12)
C14 0.0248(15) 0.0213(17) 0.0244(15) 0.0011(13) 0.0038(13) -0.0006(13)
C15 0.0329(17) 0.0281(18) 0.0257(16) 0.0006(14) 0.0103(14) 0.0093(15)
C16 0.0199(15) 0.037(2) 0.0292(17) 0.0096(15) 0.0103(13) 0.0066(15)
C17 0.0188(15) 0.0301(18) 0.0303(17) 0.0066(14) 0.0019(13) -0.0031(14)
C18 0.0211(14) 0.0209(16) 0.0219(15) 0.0001(13) 0.0036(12) -0.0011(13)

loop_
_atom_type_symbol
_atom_type_scat_dispersion_real
_atom_type_scat_dispersion_imag
_atom_type_scat_Cromer_Mann_a1
_atom_type_scat_Cromer_Mann_b1
_atom_type_scat_Cromer_Mann_a2
_atom_type_scat_Cromer_Mann_b2
_atom_type_scat_Cromer_Mann_a3
_atom_type_scat_Cromer_Mann_b3
_atom_type_scat_Cromer_Mann_a4
_atom_type_scat_Cromer_Mann_b4
_atom_type_scat_Cromer_Mann_c
_atom_type_scat_source
C 0.0033 0.0016 2.3100 20.8439 1.0200 10.2075 1.5886 0.5687 0.8650 51.6512 0.2156 'International Tables Vol C 4.2.6.8 and 6.1.1.4'
H 0.0000 0.0000 0.4930 10.5109 0.3229 26.1257 0.1402 3.1424 0.0408 57.7998 0.0030 'International Tables Vol C 4.2.6.8 and 6.1.1.4'
S 0.1246 0.1234 6.9053 1.4679 5.2034 22.2151 1.4379 0.2536 1.5863 56.1720 0.8669 'International Tables Vol C 4.2.6.8 and 6.1.1.4'

loop_
_montpellier_diffrn_reflns_class_number
_montpellier_diffrn_reflns_class_d_res_high
_montpellier_diffrn_reflns_class_d_res_low
_montpellier_diffrn_reflns_class_redundancy
_montpellier_diffrn_reflns_class_av_i/ui
_diffrn_reflns_class_av_R_eq
_montpellier_diffrn_reflns_class_completeness_shell
_montpellier_diffrn_reflns_class_cumul_completeness
0 100.0 1.79 7.8 136.95 0.015 97.6 97.59
1 1.78 1.39 6.3 53.67 0.021 100.0 98.78
2 1.39 1.22 5.8 40.04 0.027 100.0 99.19
3 1.22 1.10 5.2 29.18 0.035 100.0 99.39
4 1.10 1.02 4.8 23.34 0.040 100.0 99.51
5 1.02 0.96 4.5 15.71 0.059 100.0 99.59
6 0.96 0.91 4.2 12.10 0.078 100.0 99.65
7 0.91 0.87 4.0 11.30 0.084 100.0 99.69
8 0.87 0.83 3.4 9.59 0.095 96.3 99.30
9 0.83 0.76 2.1 7.30 0.106 40.3 86.54

loop_
_geom_angle_atom_site_label_1
_geom_angle_site_symmetry_1
_geom_angle_atom_site_label_2
_geom_angle_site_symmetry_2
_geom_angle_atom_site_label_3
_geom_angle_site_symmetry_3
_geom_angle
_geom_angle_publ_flag
C2 . S1 . C5 . 92.27(15) yes
S1 . C2 . C3 . 109.8(2) yes
S1 . C2 . C11 . 124.7(2) yes
C3 . C2 . C11 . 125.5(3) yes
C2 . C3 . C4 . 114.3(3) yes
C2 . C3 . H31 . 123.3 no
C4 . C3 . H31 . 122.4 no
C3 . C4 . C5 . 112.9(3) yes
C3 . C4 . H41 . 124.4 no
C5 . C4 . H41 . 122.7 no
S1 . C5 . C4 . 110.7(2) yes
S1 . C5 . C6 . 119.2(2) yes
C4 . C5 . C6 . 130.0(3) yes
C5 . C6 . S7 . 120.5(3) yes
C5 . C6 . C10 . 128.8(3) yes
S7 . C6 . C10 . 110.6(2) yes
C6 . S7 . C8 . 91.79(19) yes
S7 . C8 . C9 . 111.9(3) yes
S7 . C8 . H81 . 122.0 no
C9 . C8 . H81 . 126.1 no
C8 . C9 . C10 . 113.2(4) yes
C8 . C9 . H91 . 123.9 no
C10 . C9 . H91 . 122.9 no
C9 . C10 . C6 . 112.5(3) yes
C9 . C10 . H101 . 124.1 no
C6 . C10 . H101 . 123.4 no
C2 . C11 . C12 . 129.8(3) yes
C2 . C11 . H111 . 113.5 no
C12 . C11 . H111 . 116.7 no
C12 2_776 C12 . C11 . 121.6(3) yes
C12 2_776 C12 . C13 . 118.1(3) yes
C11 . C12 . C13 . 120.2(3) yes
C12 . C13 . C14 . 121.8(3) yes
C12 . C13 . C18 . 119.3(3) yes
C14 . C13 . C18 . 118.9(3) yes
C13 . C14 . C15 . 120.4(3) yes
C13 . C14 . H141 . 119.5 no
C15 . C14 . H141 . 120.1 no
C14 . C15 . C16 . 120.4(3) yes
C14 . C15 . H151 . 119.6 no
C16 . C15 . H151 . 120.1 no
C15 . C16 . C17 . 119.6(3) yes
C15 . C16 . H161 . 120.4 no
C17 . C16 . H161 . 120.0 no
C16 . C17 . C18 . 120.5(3) yes
C16 . C17 . H171 . 120.4 no
C18 . C17 . H171 . 119.2 no
C17 . C18 . C13 . 120.3(3) yes
C17 . C18 . H181 . 120.8 no
C13 . C18 . H181 . 118.9 no

loop_
_geom_bond_atom_site_label_1
_geom_bond_site_symmetry_1
_geom_bond_atom_site_label_2
_geom_bond_site_symmetry_2
_geom_bond_distance
_geom_bond_publ_flag
S1 . C2 . 1.743(3) yes
S1 . C5 . 1.734(3) yes
C2 . C3 . 1.370(4) yes
C2 . C11 . 1.446(4) yes
C3 . C4 . 1.408(4) yes
C3 . H31 . 0.940 no
C4 . C5 . 1.373(5) yes
C4 . H41 . 0.930 no
C5 . C6 . 1.458(4) yes
C6 . S7 . 1.716(3) yes
C6 . C10 . 1.373(5) yes
S7 . C8 . 1.714(4) yes
C8 . C9 . 1.335(6) yes
C8 . H81 . 0.930 no
C9 . C10 . 1.410(5) yes
C9 . H91 . 0.933 no
C10 . H101 . 0.900 no
C11 . C12 . 1.355(4) yes
C11 . H111 . 0.943 no
C12 . C12 2_776 1.462(6) yes
C12 . C13 . 1.493(4) yes
C13 . C14 . 1.390(4) yes
C13 . C18 . 1.391(4) yes
C14 . C15 . 1.400(4) yes
C14 . H141 . 0.932 no
C15 . C16 . 1.382(5) yes
C15 . H151 . 0.928 no
C16 . C17 . 1.379(5) yes
C16 . H161 . 0.939 no
C17 . C18 . 1.400(4) yes
C17 . H171 . 0.940 no
C18 . H181 . 0.935 no
